data_1547589
loop_
_publ_author_name
'Wang, Jie'
'Wang, Pengxin'
'Wang, Linqing'
'Li, Dan'
'Wang, Kezhou'
'Wang, Yuan'
'Zhu, Haiyong'
'Yang, Dongxu'
'Wang, Rui'

_publ_section_title
;
 Nickel-Mediated Asymmetric Allylic Alkylation between Nitroallylic
 Acetates and Acyl Imidazoles.
;
_journal_issue 18
_journal_name_full 'Organic letters'
_journal_page_first 4826
_journal_page_last 4829
_journal_paper_doi 10.1021/acs.orglett.7b02264
_journal_volume 19
_journal_year 2017
_chemical_absolute_configuration ad
_chemical_formula_moiety 'C26 H21 Cl N3 O3'
_chemical_formula_sum 'C26 H21 Cl N3 O3'
_chemical_formula_weight 458.91
_chemical_name_systematic
;
 ? 
;
_space_group_crystal_system orthorhombic
_space_group_IT_number 19
_space_group_name_Hall 'P 2ac 2ab'
_space_group_name_H-M_alt 'P 21 21 21'
_symmetry_space_group_name_Hall 'P 2ac 2ab'
_symmetry_space_group_name_H-M 'P 21 21 21'
_atom_sites_solution_hydrogens geom
_atom_sites_solution_primary direct
_atom_sites_solution_secondary difmap
_audit_creation_date 2017-03-08
_audit_creation_method
;
Olex2 1.2
(compiled 2017.03.02 svn.r3394 for OlexSys, GUI svn.r5324)
;
_cell_angle_alpha 90.00
_cell_angle_beta 90.00
_cell_angle_gamma 90.00
_cell_formula_units_Z 4
_cell_length_a 5.9123(2)
_cell_length_b 16.6068(8)
_cell_length_c 23.6020(8)
_cell_measurement_reflns_used 1251
_cell_measurement_temperature 291.17(10)
_cell_measurement_theta_max 25.1060
_cell_measurement_theta_min 3.6590
_cell_volume 2317.35(16)
_computing_cell_refinement
;
CrysAlisPro, Agilent Technologies,
Version 1.171.37.33 (release 27-03-2014 CrysAlis171 .NET)
(compiled Mar 27 2014,17:12:48)
;
_computing_data_collection
;
CrysAlisPro, Agilent Technologies,
Version 1.171.37.33 (release 27-03-2014 CrysAlis171 .NET)
(compiled Mar 27 2014,17:12:48)
;
_computing_data_reduction
;
CrysAlisPro, Agilent Technologies,
Version 1.171.37.33 (release 27-03-2014 CrysAlis171 .NET)
(compiled Mar 27 2014,17:12:48)
;
_computing_molecular_graphics 'Olex2 (Dolomanov et al., 2009)'
_computing_publication_material 'Olex2 (Dolomanov et al., 2009)'
_computing_structure_refinement 'ShelXL (Sheldrick, 2015)'
_computing_structure_solution 'ShelXS (Sheldrick, 2008)'
_diffrn_ambient_environment air
_diffrn_ambient_temperature 291.17(10)
_diffrn_detector 'CCD plate'
_diffrn_detector_area_resol_mean 16.0733
_diffrn_detector_type Eos
_diffrn_measured_fraction_theta_full 0.997
_diffrn_measured_fraction_theta_max 0.997
_diffrn_measurement_details
;
#__ type_ start__ end____ width___ exp.time_
  1 omega   -6.00   45.00   1.0000    8.0000
omega____ theta____ kappa____ phi______ frames
    -       22.6305  -57.0000   90.0000 51

#__ type_ start__ end____ width___ exp.time_
  2 omega  -32.00   70.00   1.0000    8.0000
omega____ theta____ kappa____ phi______ frames
    -       22.6305   19.0000  -90.0000 102
;
_diffrn_measurement_device 'four-circle diffractometer'
_diffrn_measurement_device_type 'SuperNova, Dual, Cu at zero, Eos'
_diffrn_measurement_method '\w scans'
_diffrn_orient_matrix_UB_11 0.0272860000
_diffrn_orient_matrix_UB_12 0.0249797000
_diffrn_orient_matrix_UB_13 0.0234457000
_diffrn_orient_matrix_UB_21 -0.0205207000
_diffrn_orient_matrix_UB_22 0.0346219000
_diffrn_orient_matrix_UB_23 -0.0167344000
_diffrn_orient_matrix_UB_31 -0.1150731000
_diffrn_orient_matrix_UB_32 -0.0003204000
_diffrn_orient_matrix_UB_33 0.0085587000
_diffrn_radiation_monochromator mirror
_diffrn_radiation_probe x-ray
_diffrn_radiation_type MoK\a
_diffrn_radiation_wavelength 0.71073
_diffrn_reflns_av_R_equivalents 0.0290
_diffrn_reflns_av_unetI/netI 0.0590
_diffrn_reflns_limit_h_max 6
_diffrn_reflns_limit_h_min -7
_diffrn_reflns_limit_k_max 20
_diffrn_reflns_limit_k_min -6
_diffrn_reflns_limit_l_max 29
_diffrn_reflns_limit_l_min -26
_diffrn_reflns_number 6103
_diffrn_reflns_theta_full 26.02
_diffrn_reflns_theta_max 26.02
_diffrn_reflns_theta_min 3.45
_diffrn_source 'SuperNova (Mo) X-ray Source'
_exptl_absorpt_coefficient_mu 0.198
_exptl_absorpt_correction_T_max 1.00000
_exptl_absorpt_correction_T_min 0.94347
_exptl_absorpt_correction_type multi-scan
_exptl_absorpt_process_details
;
CrysAlisPro, Agilent Technologies,
Version 1.171.37.33 (release 27-03-2014 CrysAlis171 .NET)
(compiled Mar 27 2014,17:12:48)
Empirical absorption correction using spherical harmonics,
 implemented in SCALE3 ABSPACK scaling algorithm.
;
_exptl_crystal_colour 'clear light colourless'
_exptl_crystal_colour_lustre clear
_exptl_crystal_colour_modifier light
_exptl_crystal_colour_primary colourless
_exptl_crystal_density_diffrn 1.315
_exptl_crystal_density_method 'not measured'
_exptl_crystal_description block
_exptl_crystal_F_000 956
_exptl_crystal_size_max 0.23
_exptl_crystal_size_mid 0.15
_exptl_crystal_size_min 0.14
_refine_diff_density_max 0.219
_refine_diff_density_min -0.311
_refine_diff_density_rms 0.050
_refine_ls_abs_structure_details 'Flack H D (1983), Acta Cryst. A39, 876-881'
_refine_ls_abs_structure_Flack -0.05(13)
_refine_ls_extinction_method none
_refine_ls_goodness_of_fit_ref 1.054
_refine_ls_hydrogen_treatment constr
_refine_ls_matrix_type full
_refine_ls_number_parameters 298
_refine_ls_number_reflns 4048
_refine_ls_number_restraints 0
_refine_ls_restrained_S_all 1.054
_refine_ls_R_factor_all 0.0830
_refine_ls_R_factor_gt 0.0577
_refine_ls_shift/su_max 0.000
_refine_ls_shift/su_mean 0.000
_refine_ls_structure_factor_coef Fsqd
_refine_ls_weighting_details 'calc w=1/[\s^2^(Fo^2^)+(0.0377P)^2^+0.4740P] where P=(Fo^2^+2Fc^2^)/3'
_refine_ls_weighting_scheme calc
_refine_ls_wR_factor_gt 0.1117
_refine_ls_wR_factor_ref 0.1287
_reflns_number_gt 2930
_reflns_number_total 4048
_reflns_threshold_expression >2sigma(I)
_cod_data_source_file ol7b02264_si_002.cif
_cod_data_source_block wangjie_0307_2
_cod_database_code 1547589
_chemical_oxdiff_formula 'C H N O Cl'
_reflns_odcompleteness_completeness 99.64
_reflns_odcompleteness_iscentric 1
_reflns_odcompleteness_theta 26.32
_olex2_refinement_description
;
1. Fixed Uiso
 At 1.2 times of:
  All C(H) groups, All C(H,H) groups, All N(H) groups
2.a Ternary CH refined with riding coordinates:
 C7(H7), C8(H8)
2.b Aromatic/amide H refined with riding coordinates:
 N2(H2), C1(H1), C2(H2a), C4(H4), C5(H5), C12(H12), C13(H13), C14(H14),
 C15(H15), C16(H16), C19(H19), C20(H20), C22(H22), C23(H23), C24(H24), C25(H25),
  C26(H26)
2.c X=CH2 refined with riding coordinates:
 C10(H10a,H10b)
;
_olex2_date_sample_data_collection 2017-03-08
_olex2_submission_special_instructions 'No special instructions were received'

loop_
_space_group_symop_id
_space_group_symop_operation_xyz
1 'x, y, z'
2 '-x+1/2, -y, z+1/2'
3 'x+1/2, -y+1/2, -z'
4 '-x, y+1/2, -z+1/2'

loop_
_atom_site_label
_atom_site_type_symbol
_atom_site_fract_x
_atom_site_fract_y
_atom_site_fract_z
_atom_site_U_iso_or_equiv
_atom_site_adp_type
_atom_site_occupancy
_atom_site_calc_flag
_atom_site_refinement_flags_posn
Cl1 Cl 0.8884(3) 0.14289(7) 0.06946(5) 0.1065(6) Uani 1 d .
O1 O 1.1651(4) 0.53624(19) -0.04872(10) 0.0660(8) Uani 1 d .
O2 O 0.8357(5) 0.5160(2) -0.08218(10) 0.0835(10) Uani 1 d .
O3 O 1.3739(4) 0.53524(17) 0.14202(9) 0.0542(7) Uani 1 d .
N1 N 0.9631(5) 0.52531(19) -0.04269(11) 0.0451(7) Uani 1 d .
N2 N 0.9928(7) 0.4528(2) 0.23837(13) 0.0774(12) Uani 1 d .
H2 H 0.8987 0.4247 0.2189 0.093 Uiso 1 calc R
N3 N 1.2594(6) 0.5402(2) 0.26180(12) 0.0617(9) Uani 1 d .
C1 C 1.1380(7) 0.3660(2) 0.07736(15) 0.0541(10) Uani 1 d .
H1 H 1.2672 0.3927 0.0650 0.065 Uiso 1 calc R
C2 C 1.1114(8) 0.2843(3) 0.06606(17) 0.0654(12) Uani 1 d .
H2A H 1.2213 0.2565 0.0458 0.078 Uiso 1 calc R
C3 C 0.9232(9) 0.2453(2) 0.08491(17) 0.0619(12) Uani 1 d .
C4 C 0.7618(8) 0.2839(3) 0.11502(18) 0.0650(12) Uani 1 d .
H4 H 0.6355 0.2563 0.1282 0.078 Uiso 1 calc R
C5 C 0.7874(7) 0.3650(2) 0.12592(16) 0.0549(10) Uani 1 d .
H5 H 0.6767 0.3918 0.1466 0.066 Uiso 1 calc R
C6 C 0.9743(6) 0.4074(2) 0.10674(14) 0.0413(8) Uani 1 d .
C7 C 0.9940(5) 0.4974(2) 0.11707(12) 0.0352(8) Uani 1 d .
H7 H 0.8521 0.5163 0.1339 0.042 Uiso 1 calc R
C8 C 1.0368(5) 0.54590(19) 0.06183(12) 0.0336(7) Uani 1 d .
H8 H 1.1874 0.5308 0.0481 0.040 Uiso 1 calc R
C9 C 0.8704(5) 0.52429(19) 0.01574(12) 0.0349(7) Uani 1 d .
C10 C 0.6545(6) 0.5087(2) 0.02078(15) 0.0520(10) Uani 1 d .
H10A H 0.5675 0.4989 -0.0113 0.062 Uiso 1 calc R
H10B H 0.5880 0.5073 0.0565 0.062 Uiso 1 calc R
C11 C 1.0389(5) 0.6366(2) 0.07132(13) 0.0360(8) Uani 1 d .
C12 C 1.2187(6) 0.6820(2) 0.05219(14) 0.0484(9) Uani 1 d .
H12 H 1.3408 0.6565 0.0350 0.058 Uiso 1 calc R
C13 C 1.2210(8) 0.7651(2) 0.05803(17) 0.0612(11) Uani 1 d .
H13 H 1.3430 0.7949 0.0446 0.073 Uiso 1 calc R
C14 C 1.0421(7) 0.8031(3) 0.08373(16) 0.0597(11) Uani 1 d .
H14 H 1.0417 0.8588 0.0875 0.072 Uiso 1 calc R
C15 C 0.8646(8) 0.7588(2) 0.10377(17) 0.0623(11) Uani 1 d .
H15 H 0.7450 0.7846 0.1218 0.075 Uiso 1 calc R
C16 C 0.8608(6) 0.6755(2) 0.09755(14) 0.0474(9) Uani 1 d .
H16 H 0.7385 0.6460 0.1111 0.057 Uiso 1 calc R
C17 C 1.1863(6) 0.5159(2) 0.15824(13) 0.0415(8) Uani 1 d .
C18 C 1.1376(7) 0.5058(2) 0.21897(14) 0.0510(9) Uani 1 d .
C19 C 1.0211(11) 0.4513(3) 0.29538(18) 0.0963(19) Uani 1 d .
H19 H 0.9414 0.4186 0.3204 0.116 Uiso 1 calc R
C20 C 1.1830(10) 0.5046(3) 0.31025(16) 0.0875(17) Uani 1 d .
H20 H 1.2333 0.5151 0.3468 0.105 Uiso 1 calc R
C21 C 1.4029(7) 0.6089(3) 0.25968(16) 0.0609(11) Uani 1 d .
C22 C 1.3349(8) 0.6769(3) 0.23124(18) 0.0698(12) Uani 1 d .
H22 H 1.1987 0.6771 0.2115 0.084 Uiso 1 calc R
C23 C 1.4694(11) 0.7450(3) 0.2320(2) 0.1022(19) Uani 1 d .
H23 H 1.4243 0.7913 0.2129 0.123 Uiso 1 calc R
C24 C 1.6759(12) 0.7436(5) 0.2620(3) 0.113(3) Uani 1 d .
H24 H 1.7698 0.7885 0.2626 0.136 Uiso 1 calc R
C25 C 1.7343(11) 0.6752(6) 0.2898(3) 0.122(3) Uani 1 d .
H25 H 1.8693 0.6745 0.3100 0.146 Uiso 1 calc R
C26 C 1.6032(9) 0.6073(4) 0.2894(2) 0.0936(18) Uani 1 d .
H26 H 1.6483 0.5612 0.3087 0.112 Uiso 1 calc R

loop_
_atom_site_aniso_label
_atom_site_aniso_U_11
_atom_site_aniso_U_22
_atom_site_aniso_U_33
_atom_site_aniso_U_23
_atom_site_aniso_U_13
_atom_site_aniso_U_12
Cl1 0.1945(16) 0.0417(6) 0.0833(8) -0.0025(6) -0.0127(10) -0.0099(9)
O1 0.0520(16) 0.107(2) 0.0389(14) -0.0062(16) 0.0107(12) -0.0092(17)
O2 0.0741(19) 0.137(3) 0.0398(15) -0.0200(18) -0.0143(14) 0.001(2)
O3 0.0455(14) 0.0767(19) 0.0404(13) -0.0046(14) -0.0048(12) 0.0024(15)
N1 0.0526(18) 0.0500(19) 0.0327(15) -0.0045(14) -0.0047(15) 0.0065(16)
N2 0.129(3) 0.067(2) 0.0363(18) -0.0005(18) 0.008(2) -0.021(2)
N3 0.091(2) 0.063(2) 0.0311(16) -0.0043(16) -0.0119(18) 0.012(2)
C1 0.057(2) 0.048(2) 0.057(2) -0.003(2) 0.013(2) 0.003(2)
C2 0.087(3) 0.055(3) 0.054(2) -0.003(2) 0.011(2) 0.018(3)
C3 0.105(4) 0.033(2) 0.048(2) 0.0053(18) -0.008(3) -0.002(2)
C4 0.077(3) 0.052(3) 0.065(3) 0.009(2) 0.000(3) -0.018(2)
C5 0.055(2) 0.049(2) 0.061(2) 0.004(2) 0.008(2) -0.006(2)
C6 0.050(2) 0.045(2) 0.0283(16) 0.0052(16) -0.0001(16) 0.0011(18)
C7 0.0398(18) 0.0387(19) 0.0271(15) 0.0004(15) 0.0039(14) 0.0025(16)
C8 0.0332(16) 0.0387(18) 0.0290(15) -0.0017(15) 0.0015(14) 0.0004(16)
C9 0.0382(18) 0.0372(18) 0.0293(16) -0.0037(15) 0.0007(15) 0.0049(17)
C10 0.041(2) 0.067(3) 0.048(2) -0.009(2) -0.0046(17) -0.004(2)
C11 0.0415(18) 0.0382(18) 0.0283(16) 0.0008(16) -0.0069(15) -0.0030(17)
C12 0.048(2) 0.052(2) 0.045(2) 0.0041(19) 0.0064(18) -0.006(2)
C13 0.076(3) 0.047(2) 0.060(2) 0.004(2) 0.004(2) -0.015(2)
C14 0.087(3) 0.040(2) 0.051(2) -0.0041(19) -0.006(2) -0.006(2)
C15 0.081(3) 0.048(2) 0.058(2) -0.010(2) 0.012(2) 0.010(2)
C16 0.0472(19) 0.047(2) 0.049(2) -0.0057(18) 0.0082(18) -0.001(2)
C17 0.052(2) 0.042(2) 0.0308(17) 0.0001(16) -0.0016(16) 0.0058(18)
C18 0.074(2) 0.049(2) 0.0302(17) 0.0026(17) 0.0029(19) 0.008(2)
C19 0.180(6) 0.068(3) 0.041(2) 0.011(2) 0.019(3) -0.009(4)
C20 0.160(5) 0.074(3) 0.029(2) 0.007(2) -0.010(3) 0.014(4)
C21 0.061(3) 0.081(3) 0.040(2) -0.016(2) -0.006(2) 0.009(3)
C22 0.071(3) 0.077(3) 0.062(3) -0.013(3) 0.002(2) -0.010(3)
C23 0.119(5) 0.092(4) 0.095(4) -0.016(3) 0.025(4) -0.030(4)
C24 0.100(5) 0.151(7) 0.089(4) -0.053(4) 0.032(4) -0.068(5)
C25 0.086(4) 0.203(9) 0.077(4) -0.040(5) -0.004(4) -0.024(6)
C26 0.077(3) 0.137(5) 0.067(3) -0.017(3) -0.023(3) 0.017(4)

loop_
_atom_type_symbol
_atom_type_description
_atom_type_scat_dispersion_real
_atom_type_scat_dispersion_imag
_atom_type_scat_source
C C 0.0033 0.0016 'International Tables Vol C Tables 4.2.6.8 and 6.1.1.4'
H H 0.0000 0.0000 'International Tables Vol C Tables 4.2.6.8 and 6.1.1.4'
Cl Cl 0.1484 0.1585 'International Tables Vol C Tables 4.2.6.8 and 6.1.1.4'
N N 0.0061 0.0033 'International Tables Vol C Tables 4.2.6.8 and 6.1.1.4'
O O 0.0106 0.0060 'International Tables Vol C Tables 4.2.6.8 and 6.1.1.4'

loop_
_geom_angle_atom_site_label_1
_geom_angle_atom_site_label_2
_geom_angle_atom_site_label_3
_geom_angle
O1 N1 C9 118.2(3)
O2 N1 O1 122.7(3)
O2 N1 C9 119.0(3)
C18 N2 H2 126.9
C18 N2 C19 106.2(4)
C19 N2 H2 126.9
C18 N3 C21 128.6(3)
C20 N3 C18 105.3(4)
C20 N3 C21 125.1(4)
C2 C1 H1 119.9
C6 C1 H1 119.9
C6 C1 C2 120.3(4)
C1 C2 H2A 120.2
C3 C2 C1 119.6(4)
C3 C2 H2A 120.2
C2 C3 Cl1 119.3(4)
C4 C3 Cl1 119.2(4)
C4 C3 C2 121.5(4)
C3 C4 H4 120.5
C3 C4 C5 119.0(4)
C5 C4 H4 120.5
C4 C5 H5 119.2
C4 C5 C6 121.5(4)
C6 C5 H5 119.2
C1 C6 C5 118.1(4)
C1 C6 C7 121.3(3)
C5 C6 C7 120.6(3)
C6 C7 H7 108.3
C6 C7 C8 112.8(3)
C6 C7 C17 110.9(3)
C8 C7 H7 108.3
C17 C7 H7 108.3
C17 C7 C8 108.0(3)
C7 C8 H8 107.1
C9 C8 C7 112.1(2)
C9 C8 H8 107.1
C9 C8 C11 110.3(3)
C11 C8 C7 113.0(2)
C11 C8 H8 107.1
N1 C9 C8 115.2(3)
C10 C9 N1 116.6(3)
C10 C9 C8 128.1(3)
C9 C10 H10A 120.0
C9 C10 H10B 120.0
H10A C10 H10B 120.0
C12 C11 C8 120.0(3)
C12 C11 C16 118.6(3)
C16 C11 C8 121.5(3)
C11 C12 H12 119.4
C11 C12 C13 121.3(4)
C13 C12 H12 119.4
C12 C13 H13 120.2
C14 C13 C12 119.6(4)
C14 C13 H13 120.2
C13 C14 H14 120.1
C15 C14 C13 119.8(4)
C15 C14 H14 120.1
C14 C15 H15 119.6
C14 C15 C16 120.7(4)
C16 C15 H15 119.6
C11 C16 C15 120.0(4)
C11 C16 H16 120.0
C15 C16 H16 120.0
O3 C17 C7 122.1(3)
O3 C17 C18 121.0(3)
C18 C17 C7 116.8(3)
N2 C18 N3 111.5(3)
N2 C18 C17 123.1(3)
N3 C18 C17 124.7(4)
N2 C19 H19 125.3
C20 C19 N2 109.5(5)
C20 C19 H19 125.3
N3 C20 H20 126.2
C19 C20 N3 107.5(4)
C19 C20 H20 126.2
C22 C21 N3 120.1(4)
C22 C21 C26 121.1(5)
C26 C21 N3 118.7(5)
C21 C22 H22 120.1
C21 C22 C23 119.8(5)
C23 C22 H22 120.1
C22 C23 H23 120.3
C22 C23 C24 119.4(6)
C24 C23 H23 120.3
C23 C24 H24 120.8
C25 C24 C23 118.5(6)
C25 C24 H24 120.8
C24 C25 H25 118.6
C24 C25 C26 122.9(6)
C26 C25 H25 118.6
C21 C26 H26 120.8
C25 C26 C21 118.3(6)
C25 C26 H26 120.8

loop_
_geom_bond_atom_site_label_1
_geom_bond_atom_site_label_2
_geom_bond_distance
Cl1 C3 1.751(4)
O1 N1 1.216(3)
O2 N1 1.208(3)
O3 C17 1.216(4)
N1 C9 1.484(4)
N2 H2 0.8600
N2 C18 1.310(5)
N2 C19 1.356(5)
N3 C18 1.366(4)
N3 C20 1.364(5)
N3 C21 1.423(5)
C1 H1 0.9300
C1 C2 1.393(5)
C1 C6 1.375(5)
C2 H2A 0.9300
C2 C3 1.362(6)
C3 C4 1.352(6)
C4 H4 0.9300
C4 C5 1.379(5)
C5 H5 0.9300
C5 C6 1.387(5)
C6 C7 1.519(5)
C7 H7 0.9800
C7 C8 1.553(4)
C7 C17 1.527(4)
C8 H8 0.9800
C8 C9 1.510(4)
C8 C11 1.523(4)
C9 C10 1.308(4)
C10 H10A 0.9300
C10 H10B 0.9300
C11 C12 1.380(4)
C11 C16 1.382(4)
C12 H12 0.9300
C12 C13 1.386(5)
C13 H13 0.9300
C13 C14 1.373(5)
C14 H14 0.9300
C14 C15 1.366(6)
C15 H15 0.9300
C15 C16 1.392(5)
C16 H16 0.9300
C17 C18 1.472(4)
C19 H19 0.9300
C19 C20 1.350(7)
C20 H20 0.9300
C21 C22 1.374(6)
C21 C26 1.377(6)
C22 H22 0.9300
C22 C23 1.383(6)
C23 H23 0.9300
C23 C24 1.411(8)
C24 H24 0.9300
C24 C25 1.355(8)
C25 H25 0.9300
C25 C26 1.369(8)
C26 H26 0.9300

loop_
_geom_torsion_atom_site_label_1
_geom_torsion_atom_site_label_2
_geom_torsion_atom_site_label_3
_geom_torsion_atom_site_label_4
_geom_torsion
Cl1 C3 C4 C5 -178.5(3)
O1 N1 C9 C8 6.2(4)
O1 N1 C9 C10 -176.9(4)
O2 N1 C9 C8 -173.2(3)
O2 N1 C9 C10 3.7(5)
O3 C17 C18 N2 -146.9(4)
O3 C17 C18 N3 22.4(6)
N2 C19 C20 N3 -0.3(6)
N3 C21 C22 C23 176.4(4)
N3 C21 C26 C25 -176.4(4)
C1 C2 C3 Cl1 178.9(3)
C1 C2 C3 C4 -0.7(6)
C1 C6 C7 C8 52.5(4)
C1 C6 C7 C17 -68.8(4)
C2 C1 C6 C5 1.9(5)
C2 C1 C6 C7 -176.9(3)
C2 C3 C4 C5 1.1(6)
C3 C4 C5 C6 0.0(6)
C4 C5 C6 C1 -1.5(5)
C4 C5 C6 C7 177.4(4)
C5 C6 C7 C8 -126.3(3)
C5 C6 C7 C17 112.4(4)
C6 C1 C2 C3 -0.8(6)
C6 C7 C8 C9 50.4(4)
C6 C7 C8 C11 175.7(3)
C6 C7 C17 O3 96.4(4)
C6 C7 C17 C18 -80.8(4)
C7 C8 C9 N1 -144.9(3)
C7 C8 C9 C10 38.6(5)
C7 C8 C11 C12 127.8(3)
C7 C8 C11 C16 -54.0(4)
C7 C17 C18 N2 30.4(5)
C7 C17 C18 N3 -160.3(3)
C8 C7 C17 O3 -27.6(4)
C8 C7 C17 C18 155.1(3)
C8 C11 C12 C13 177.2(3)
C8 C11 C16 C15 -177.7(3)
C9 C8 C11 C12 -105.9(3)
C9 C8 C11 C16 72.3(4)
C11 C8 C9 N1 88.3(3)
C11 C8 C9 C10 -88.2(4)
C11 C12 C13 C14 0.5(6)
C12 C11 C16 C15 0.5(5)
C12 C13 C14 C15 0.6(6)
C13 C14 C15 C16 -1.2(6)
C14 C15 C16 C11 0.6(6)
C16 C11 C12 C13 -1.1(5)
C17 C7 C8 C9 173.3(3)
C17 C7 C8 C11 -61.4(3)
C18 N2 C19 C20 0.7(6)
C18 N3 C20 C19 -0.1(5)
C18 N3 C21 C22 44.2(6)
C18 N3 C21 C26 -139.7(4)
C19 N2 C18 N3 -0.8(5)
C19 N2 C18 C17 169.8(4)
C20 N3 C18 N2 0.6(5)
C20 N3 C18 C17 -169.8(4)
C20 N3 C21 C22 -122.5(5)
C20 N3 C21 C26 53.6(6)
C21 N3 C18 N2 -168.1(4)
C21 N3 C18 C17 21.5(6)
C21 N3 C20 C19 169.1(4)
C21 C22 C23 C24 0.1(7)
C22 C21 C26 C25 -0.3(7)
C22 C23 C24 C25 -0.8(8)
C23 C24 C25 C26 0.9(10)
C24 C25 C26 C21 -0.4(9)
C26 C21 C22 C23 0.4(6)
